data_4508538
loop_
_publ_author_name
'Rodr\'iguez-Molina, Braulio'
'Ochoa, Ma. Eugenia'
'Romero, Margarita'
'Khan, Saeed I.'
'Farf\'an, Norberto'
'Santillan, Rosa'
'Garcia-Garibay, Miguel A.'

_publ_section_title
;
 Conformational Polymorphism and Isomorphism of Molecular Rotors with
 Fluoroaromatic Rotators and Mestranol Stators
;
_journal_issue 11
_journal_name_full 'Crystal Growth &amp; Design'
_journal_page_first 5107
_journal_paper_doi 10.1021/cg4012873
_journal_volume 13
_journal_year 2013
_chemical_absolute_configuration unk
_chemical_formula_moiety 'C48 H50 F4 O4, 2(C2 H3 N)'
_chemical_formula_sum 'C52 H56 F4 N2 O4'
_chemical_formula_weight 848.98
_chemical_name_common 'compound 5'
_chemical_name_systematic
; 
3,6-bis[3-methoxy-estra-1,3,5-(10)-trien-17?-ethynyl]-1,2,4,5-tetrafluorobenzene
;
_space_group_crystal_system orthorhombic
_space_group_IT_number 19
_space_group_name_Hall 'P 2ac 2ab'
_space_group_name_H-M_alt 'P 21 21 21'
_symmetry_space_group_name_Hall 'P 2ac 2ab'
_symmetry_space_group_name_H-M 'P 21 21 21'
_atom_sites_solution_hydrogens geom
_audit_creation_method SHELXL-2013
_cell_angle_alpha 90
_cell_angle_beta 90
_cell_angle_gamma 90
_cell_formula_units_Z 4
_cell_length_a 12.770(2)
_cell_length_b 13.057(2)
_cell_length_c 26.323(4)
_cell_measurement_reflns_used 8908
_cell_measurement_temperature 100(2)
_cell_measurement_theta_max 27.74
_cell_measurement_theta_min 3.48
_cell_volume 4389.0(12)
_computing_cell_refinement 'Bruker SAINT'
_computing_data_collection 'Bruker APEX2'
_computing_data_reduction 'Bruker SAINT'
_computing_molecular_graphics 'Bruker SHELXTL'
_computing_publication_material 'Bruker SHELXTL'
_computing_structure_refinement 'SHELXL-2013 (Sheldrick, 2013)'
_computing_structure_solution 'SHELXS-97 (Sheldrick 2008)'
_diffrn_ambient_temperature 100(2)
_diffrn_measured_fraction_theta_full 0.995
_diffrn_measured_fraction_theta_max 0.997
_diffrn_measurement_device_type 'Bruker APEX-II CCD'
_diffrn_measurement_method '\f and \w scans'
_diffrn_radiation_type MoK\a
_diffrn_radiation_wavelength 0.71073
_diffrn_reflns_av_R_equivalents 0.0499
_diffrn_reflns_av_unetI/netI 0.0494
_diffrn_reflns_Laue_measured_fraction_full 0.995
_diffrn_reflns_Laue_measured_fraction_max 0.997
_diffrn_reflns_limit_h_max 17
_diffrn_reflns_limit_h_min -16
_diffrn_reflns_limit_k_max 17
_diffrn_reflns_limit_k_min -17
_diffrn_reflns_limit_l_max 33
_diffrn_reflns_limit_l_min -35
_diffrn_reflns_number 40202
_diffrn_reflns_point_group_measured_fraction_full 0.996
_diffrn_reflns_point_group_measured_fraction_max 0.992
_diffrn_reflns_theta_full 25.242
_diffrn_reflns_theta_max 28.303
_diffrn_reflns_theta_min 3.483
_exptl_absorpt_coefficient_mu 0.092
_exptl_absorpt_correction_T_max 0.74
_exptl_absorpt_correction_T_min 0.63
_exptl_absorpt_correction_type multi-scan
_exptl_absorpt_process_details 'Sadabs (Bruker)'
_exptl_crystal_colour colorless
_exptl_crystal_density_diffrn 1.285
_exptl_crystal_description platelet
_exptl_crystal_F_000 1800
_exptl_crystal_size_max 0.200
_exptl_crystal_size_mid 0.180
_exptl_crystal_size_min 0.050
_exptl_transmission_factor_min .?
_refine_diff_density_max 0.381
_refine_diff_density_min -0.244
_refine_diff_density_rms 0.050
_refine_ls_abs_structure_details
; 
 Flack x determined using 3413 quotients [(I+)-(I-)]/[(I+)+(I-)] 
 (Parsons and Flack (2004), Acta Cryst. A60, s61). 
;
_refine_ls_extinction_method none
_refine_ls_goodness_of_fit_ref 1.023
_refine_ls_hydrogen_treatment constr
_refine_ls_matrix_type full
_refine_ls_number_parameters 567
_refine_ls_number_reflns 10815
_refine_ls_number_restraints 0
_refine_ls_restrained_S_all 1.023
_refine_ls_R_factor_all 0.0603
_refine_ls_R_factor_gt 0.0446
_refine_ls_shift/su_max 0.000
_refine_ls_shift/su_mean 0.000
_refine_ls_structure_factor_coef Fsqd
_refine_ls_weighting_details 'w=1/[\s^2^(Fo^2^)+(0.0673P)^2^+0.1957P] where P=(Fo^2^+2Fc^2^)/3'
_refine_ls_weighting_scheme calc
_refine_ls_wR_factor_gt 0.1103
_refine_ls_wR_factor_ref 0.1197
_reflns_Friedel_coverage 0.801
_reflns_Friedel_fraction_full 0.997
_reflns_Friedel_fraction_max 0.986
_reflns_number_gt 8741
_reflns_number_total 10815
_reflns_threshold_expression 'I > 2\s(I)'
_cod_data_source_file cg4012873_si_008.cif
_cod_data_source_block gg1327bs
_cod_original_cell_volume 4389.2(12)
_cod_database_code 4508538
_shelx_space_group_comment
; 
The symmetry employed for this shelxl refinement is uniquely defined 
by the following loop, which should always be used as a source of 
symmetry information in preference to the above space-group names. 
They are only intended as comments. 
;
_shelx_estimated_absorpt_t_min 0.982
_shelx_estimated_absorpt_t_max 0.995
_shelxl_version_number 2013-3

loop_
_space_group_symop_operation_xyz
'x, y, z'
'-x+1/2, -y, z+1/2'
'-x, y+1/2, -z+1/2'
'x+1/2, -y+1/2, -z'

loop_
_atom_site_label
_atom_site_type_symbol
_atom_site_fract_x
_atom_site_fract_y
_atom_site_fract_z
_atom_site_U_iso_or_equiv
_atom_site_adp_type
_atom_site_occupancy
_atom_site_site_symmetry_order
_atom_site_calc_flag
_atom_site_refinement_flags_posn
_atom_site_refinement_flags_adp
O1 O 0.59138(14) 0.45331(14) 0.90888(7) 0.0212(4) Uani 1 1 d . .
H1 H 0.5626 0.4530 0.9376 0.032 Uiso 1 1 calc R U
O2 O 0.63211(16) 0.38006(15) 0.49655(7) 0.0258(4) Uani 1 1 d . .
O3 O -0.07476(14) -0.23923(14) 0.90459(6) 0.0203(4) Uani 1 1 d . .
H3 H -0.0435 -0.2414 0.9327 0.030 Uiso 1 1 calc R U
O4 O -0.15278(16) -0.13875(14) 0.49438(7) 0.0257(4) Uani 1 1 d . .
F1 F 0.31811(12) 0.19439(11) 0.79498(5) 0.0227(3) Uani 1 1 d . .
F2 F 0.18398(12) 0.03614(11) 0.79455(5) 0.0226(3) Uani 1 1 d . .
F3 F 0.31948(12) 0.19175(11) 0.97423(5) 0.0233(3) Uani 1 1 d . .
F4 F 0.18881(12) 0.03120(11) 0.97402(6) 0.0237(3) Uani 1 1 d . .
N1 N 0.9553(2) 1.0414(3) 1.00367(11) 0.0486(8) Uani 1 1 d . .
N2 N 0.5831(2) 0.7587(3) 1.01557(11) 0.0492(8) Uani 1 1 d . .
C1 C 0.0608(2) -0.13129(19) 0.87451(10) 0.0187(5) Uani 1 1 d . .
C2 C 0.11465(19) -0.05756(18) 0.88188(10) 0.0188(5) Uani 1 1 d . .
C3 C 0.18221(18) 0.02881(17) 0.88441(9) 0.0155(5) Uani 1 1 d . .
C4 C 0.21729(19) 0.07421(19) 0.83943(9) 0.0165(5) Uani 1 1 d . .
C5 C 0.28491(19) 0.15538(18) 0.83955(9) 0.0160(5) Uani 1 1 d . .
C6 C 0.32079(18) 0.19888(17) 0.88484(9) 0.0153(5) Uani 1 1 d . .
C7 C 0.28584(19) 0.15448(18) 0.92959(10) 0.0168(5) Uani 1 1 d . .
C8 C 0.21858(19) 0.07145(19) 0.92958(10) 0.0172(5) Uani 1 1 d . .
C9 C 0.38956(19) 0.28450(18) 0.88341(10) 0.0178(5) Uani 1 1 d . .
C10 C 0.44721(19) 0.35654(18) 0.87836(9) 0.0174(5) Uani 1 1 d . .
C11 C 0.51324(19) 0.44786(18) 0.87038(10) 0.0170(5) Uani 1 1 d . .
C12 C 0.4425(2) 0.54510(19) 0.86783(10) 0.0204(5) Uani 1 1 d . .
H12A H 0.3764 0.5336 0.8866 0.025 Uiso 1 1 calc R U
H12B H 0.4790 0.6047 0.8829 0.025 Uiso 1 1 calc R U
C13 C 0.4199(2) 0.56429(19) 0.81080(10) 0.0221(5) Uani 1 1 d . .
H13A H 0.3436 0.5679 0.8044 0.026 Uiso 1 1 calc R U
H13B H 0.4528 0.6289 0.7993 0.026 Uiso 1 1 calc R U
C14 C 0.46859(19) 0.47181(19) 0.78350(10) 0.0175(5) Uani 1 1 d . .
H14 H 0.4176 0.4141 0.7868 0.021 Uiso 1 1 calc R U
C15 C 0.56437(19) 0.44410(18) 0.81688(9) 0.0164(5) Uani 1 1 d . .
C16 C 0.6067(2) 0.34044(19) 0.79904(9) 0.0183(5) Uani 1 1 d . .
H16A H 0.5535 0.2868 0.8053 0.022 Uiso 1 1 calc R U
H16B H 0.6701 0.3228 0.8189 0.022 Uiso 1 1 calc R U
C17 C 0.5412(2) 0.37756(18) 0.70905(9) 0.0175(5) Uani 1 1 d . .
H17 H 0.4848 0.3253 0.7138 0.021 Uiso 1 1 calc R U
C18 C 0.49594(19) 0.48051(19) 0.72755(10) 0.0174(5) Uani 1 1 d . .
H18 H 0.5510 0.5344 0.7236 0.021 Uiso 1 1 calc R U
C19 C 0.4024(2) 0.5097(2) 0.69464(10) 0.0224(6) Uani 1 1 d . .
H19A H 0.3680 0.5713 0.7088 0.027 Uiso 1 1 calc R U
H19B H 0.3508 0.4531 0.6946 0.027 Uiso 1 1 calc R U
C20 C 0.4384(2) 0.5313(2) 0.64048(10) 0.0232(6) Uani 1 1 d . .
H20A H 0.3763 0.5338 0.6180 0.028 Uiso 1 1 calc R U
H20B H 0.4723 0.5995 0.6394 0.028 Uiso 1 1 calc R U
C21 C 0.5145(2) 0.45185(19) 0.62017(10) 0.0204(5) Uani 1 1 d . .
C22 C 0.5647(2) 0.38117(19) 0.65206(10) 0.0185(5) Uani 1 1 d . .
C23 C 0.6347(2) 0.3122(2) 0.62972(10) 0.0216(5) Uani 1 1 d . .
H23 H 0.6694 0.2637 0.6507 0.026 Uiso 1 1 calc R U
C24 C 0.6553(2) 0.3124(2) 0.57804(10) 0.0225(6) Uani 1 1 d . .
H24 H 0.7029 0.2642 0.5640 0.027 Uiso 1 1 calc R U
C25 C 0.6057(2) 0.3837(2) 0.54686(10) 0.0217(5) Uani 1 1 d . .
C26 C 0.5351(2) 0.4524(2) 0.56807(10) 0.0217(5) Uani 1 1 d . .
H26 H 0.5004 0.5004 0.5468 0.026 Uiso 1 1 calc R U
C27 C 0.5918(3) 0.4596(2) 0.46421(11) 0.0306(7) Uani 1 1 d . .
H27A H 0.6122 0.5266 0.4778 0.046 Uiso 1 1 calc R U
H27B H 0.5152 0.4550 0.4629 0.046 Uiso 1 1 calc R U
H27C H 0.6204 0.4515 0.4299 0.046 Uiso 1 1 calc R U
C28 C 0.6512(2) 0.5252(2) 0.81494(10) 0.0209(5) Uani 1 1 d . .
H28A H 0.6222 0.5920 0.8245 0.031 Uiso 1 1 calc R U
H28B H 0.6797 0.5289 0.7804 0.031 Uiso 1 1 calc R U
H28C H 0.7071 0.5065 0.8387 0.031 Uiso 1 1 calc R U
C29 C -0.00034(19) -0.22536(18) 0.86484(10) 0.0177(5) Uani 1 1 d . .
C30 C 0.0761(2) -0.31856(19) 0.85888(10) 0.0208(5) Uani 1 1 d . .
H30A H 0.1431 -0.3048 0.8765 0.025 Uiso 1 1 calc R U
H30B H 0.0446 -0.3813 0.8735 0.025 Uiso 1 1 calc R U
C31 C 0.0945(2) -0.3318(2) 0.80114(10) 0.0227(6) Uani 1 1 d . .
H31A H 0.1703 -0.3308 0.7932 0.027 Uiso 1 1 calc R U
H31B H 0.0643 -0.3971 0.7889 0.027 Uiso 1 1 calc R U
C32 C 0.03858(19) -0.23991(19) 0.77675(10) 0.0179(5) Uani 1 1 d . .
H32 H 0.0864 -0.1797 0.7802 0.021 Uiso 1 1 calc R U
C33 C -0.05574(19) -0.22043(18) 0.81214(10) 0.0171(5) Uani 1 1 d . .
C34 C -0.1056(2) -0.11855(19) 0.79719(10) 0.0187(5) Uani 1 1 d . .
H34A H -0.0554 -0.0623 0.8035 0.022 Uiso 1 1 calc R U
H34B H -0.1683 -0.1063 0.8185 0.022 Uiso 1 1 calc R U
C35 C -0.1374(2) -0.1184(2) 0.74072(10) 0.0188(5) Uani 1 1 d . .
H35A H -0.1644 -0.0497 0.7316 0.023 Uiso 1 1 calc R U
H35B H -0.1947 -0.1684 0.7355 0.023 Uiso 1 1 calc R U
C36 C -0.04518(19) -0.14557(18) 0.70529(10) 0.0176(5) Uani 1 1 d . .
H36 H 0.0085 -0.0906 0.7099 0.021 Uiso 1 1 calc R U
C37 C 0.00751(19) -0.24688(19) 0.72102(10) 0.0175(5) Uani 1 1 d . .
H37 H -0.0446 -0.3035 0.7171 0.021 Uiso 1 1 calc R U
C38 C 0.0997(2) -0.2681(2) 0.68583(10) 0.0242(6) Uani 1 1 d . .
H38A H 0.1391 -0.3284 0.6982 0.029 Uiso 1 1 calc R U
H38B H 0.1477 -0.2085 0.6858 0.029 Uiso 1 1 calc R U
C39 C 0.0605(2) -0.2882(2) 0.63190(10) 0.0251(6) Uani 1 1 d . .
H39A H 0.1204 -0.2847 0.6081 0.030 Uiso 1 1 calc R U
H39B H 0.0312 -0.3583 0.6302 0.030 Uiso 1 1 calc R U
C40 C -0.0224(2) -0.21255(19) 0.61498(11) 0.0206(5) Uani 1 1 d . .
C41 C -0.07352(19) -0.14627(18) 0.64862(10) 0.0176(5) Uani 1 1 d . .
C42 C -0.1489(2) -0.07985(19) 0.62882(10) 0.0202(5) Uani 1 1 d . .
H42 H -0.1843 -0.0344 0.6512 0.024 Uiso 1 1 calc R U
C43 C -0.1737(2) -0.0782(2) 0.57750(10) 0.0216(5) Uani 1 1 d . .
H43 H -0.2250 -0.0318 0.5651 0.026 Uiso 1 1 calc R U
C44 C -0.1230(2) -0.1447(2) 0.54432(10) 0.0206(5) Uani 1 1 d . .
C45 C -0.0482(2) -0.2114(2) 0.56307(10) 0.0220(6) Uani 1 1 d . .
H45 H -0.0138 -0.2571 0.5405 0.026 Uiso 1 1 calc R U
C46 C -0.1172(3) -0.2192(2) 0.46191(11) 0.0300(6) Uani 1 1 d . .
H46A H -0.1357 -0.2855 0.4768 0.045 Uiso 1 1 calc R U
H46B H -0.0410 -0.2147 0.4581 0.045 Uiso 1 1 calc R U
H46C H -0.1504 -0.2125 0.4285 0.045 Uiso 1 1 calc R U
C47 C -0.1380(2) -0.3069(2) 0.81051(10) 0.0211(5) Uani 1 1 d . .
H47A H -0.1666 -0.3123 0.7761 0.032 Uiso 1 1 calc R U
H47B H -0.1946 -0.2914 0.8344 0.032 Uiso 1 1 calc R U
H47C H -0.1049 -0.3719 0.8200 0.032 Uiso 1 1 calc R U
C48 C 0.8935(2) 1.0122(2) 0.97616(12) 0.0327(7) Uani 1 1 d . .
C49 C 0.8154(3) 0.9782(3) 0.94031(14) 0.0422(8) Uani 1 1 d . .
H49A H 0.8075 1.0295 0.9134 0.063 Uiso 1 1 calc R U
H49B H 0.7484 0.9691 0.9578 0.063 Uiso 1 1 calc R U
H49C H 0.8373 0.9129 0.9253 0.063 Uiso 1 1 calc R U
C50 C 0.6201(2) 0.7369(2) 0.97834(12) 0.0301(6) Uani 1 1 d . .
C51 C 0.6676(2) 0.7094(2) 0.92972(11) 0.0314(7) Uani 1 1 d . .
H51A H 0.6368 0.7512 0.9027 0.047 Uiso 1 1 calc R U
H51B H 0.6546 0.6368 0.9227 0.047 Uiso 1 1 calc R U
H51C H 0.7432 0.7217 0.9312 0.047 Uiso 1 1 calc R U
C52 C 0.63421(19) 0.34290(19) 0.74209(9) 0.0186(5) Uani 1 1 d . .
H52A H 0.6937 0.3902 0.7367 0.022 Uiso 1 1 calc R U
H52B H 0.6566 0.2737 0.7312 0.022 Uiso 1 1 calc R U

loop_
_atom_site_aniso_label
_atom_site_aniso_U_11
_atom_site_aniso_U_22
_atom_site_aniso_U_33
_atom_site_aniso_U_23
_atom_site_aniso_U_13
_atom_site_aniso_U_12
O1 0.0196(9) 0.0237(9) 0.0201(9) 0.0000(8) -0.0012(7) -0.0033(8)
O2 0.0333(11) 0.0238(9) 0.0202(10) 0.0021(8) 0.0012(8) -0.0013(9)
O3 0.0216(9) 0.0203(9) 0.0191(9) 0.0016(7) 0.0001(7) -0.0046(8)
O4 0.0318(11) 0.0247(10) 0.0206(10) 0.0001(8) 0.0023(8) 0.0034(8)
F1 0.0265(8) 0.0230(8) 0.0187(7) 0.0052(6) 0.0021(6) -0.0032(7)
F2 0.0286(8) 0.0218(8) 0.0173(7) -0.0035(6) -0.0028(6) -0.0037(7)
F3 0.0271(8) 0.0224(8) 0.0204(8) -0.0031(6) -0.0014(6) -0.0086(7)
F4 0.0288(8) 0.0223(8) 0.0200(8) 0.0021(6) 0.0035(6) -0.0084(7)
N1 0.0402(16) 0.071(2) 0.0343(16) -0.0120(15) -0.0049(13) 0.0035(16)
N2 0.0543(19) 0.062(2) 0.0309(16) 0.0074(14) 0.0078(14) 0.0296(17)
C1 0.0169(12) 0.0169(12) 0.0222(13) -0.0016(10) -0.0024(10) 0.0004(10)
C2 0.0173(11) 0.0159(11) 0.0231(13) -0.0014(10) -0.0022(10) 0.0012(9)
C3 0.0135(11) 0.0120(10) 0.0209(12) -0.0004(9) -0.0008(9) -0.0003(9)
C4 0.0168(12) 0.0134(12) 0.0194(13) -0.0018(10) -0.0026(9) 0.0012(9)
C5 0.0175(12) 0.0131(11) 0.0176(12) 0.0016(9) 0.0025(9) 0.0013(10)
C6 0.0126(11) 0.0116(10) 0.0215(12) 0.0000(9) 0.0007(9) 0.0016(9)
C7 0.0158(11) 0.0149(11) 0.0195(12) -0.0023(10) -0.0015(9) -0.0002(9)
C8 0.0177(12) 0.0144(12) 0.0194(12) 0.0016(10) 0.0022(10) -0.0001(9)
C9 0.0162(11) 0.0152(11) 0.0220(12) 0.0015(10) 0.0003(10) 0.0010(9)
C10 0.0175(12) 0.0156(11) 0.0191(12) -0.0003(10) 0.0004(10) 0.0021(10)
C11 0.0149(11) 0.0143(11) 0.0218(13) 0.0005(10) -0.0003(9) -0.0021(9)
C12 0.0218(13) 0.0134(11) 0.0261(14) -0.0014(10) 0.0034(10) -0.0006(10)
C13 0.0224(13) 0.0154(12) 0.0284(14) 0.0008(11) 0.0028(11) 0.0024(10)
C14 0.0138(11) 0.0143(11) 0.0244(13) 0.0011(10) 0.0008(9) 0.0005(9)
C15 0.0158(11) 0.0116(11) 0.0217(12) 0.0005(9) 0.0013(9) -0.0014(9)
C16 0.0167(12) 0.0151(11) 0.0231(13) 0.0004(10) -0.0001(10) 0.0010(10)
C17 0.0182(12) 0.0137(11) 0.0205(12) -0.0017(10) -0.0012(10) -0.0019(9)
C18 0.0154(12) 0.0144(11) 0.0224(13) 0.0006(10) -0.0020(10) 0.0000(9)
C19 0.0186(13) 0.0225(13) 0.0260(14) 0.0011(11) -0.0020(10) 0.0015(10)
C20 0.0212(13) 0.0237(13) 0.0248(14) 0.0020(11) -0.0052(10) 0.0017(11)
C21 0.0191(12) 0.0168(12) 0.0254(13) -0.0008(11) -0.0040(10) -0.0034(10)
C22 0.0174(12) 0.0150(11) 0.0229(13) -0.0019(10) -0.0005(10) -0.0043(10)
C23 0.0243(13) 0.0180(12) 0.0225(13) -0.0016(10) 0.0017(10) -0.0023(10)
C24 0.0266(14) 0.0178(12) 0.0230(13) -0.0014(10) 0.0018(11) -0.0021(11)
C25 0.0239(13) 0.0198(12) 0.0214(13) -0.0017(10) -0.0011(10) -0.0063(11)
C26 0.0216(13) 0.0198(12) 0.0238(13) 0.0011(11) -0.0040(10) -0.0024(10)
C27 0.0418(18) 0.0251(14) 0.0250(14) 0.0025(12) -0.0047(12) -0.0015(13)
C28 0.0187(12) 0.0202(12) 0.0239(13) -0.0008(11) 0.0016(10) -0.0085(10)
C29 0.0168(12) 0.0143(11) 0.0221(13) 0.0007(9) 0.0005(10) -0.0042(9)
C30 0.0212(13) 0.0153(12) 0.0259(14) 0.0009(10) -0.0026(10) 0.0006(10)
C31 0.0214(13) 0.0191(12) 0.0275(14) -0.0012(11) -0.0015(10) 0.0035(10)
C32 0.0148(12) 0.0148(11) 0.0241(13) -0.0008(10) -0.0005(10) -0.0016(9)
C33 0.0161(12) 0.0140(11) 0.0212(12) 0.0001(9) -0.0002(10) -0.0017(9)
C34 0.0166(12) 0.0157(11) 0.0237(13) -0.0016(10) 0.0001(10) 0.0008(10)
C35 0.0164(12) 0.0159(11) 0.0241(13) -0.0003(10) -0.0002(10) 0.0019(10)
C36 0.0154(12) 0.0151(11) 0.0223(13) -0.0016(10) 0.0008(10) -0.0017(9)
C37 0.0145(11) 0.0149(12) 0.0231(13) -0.0002(10) 0.0004(10) 0.0005(9)
C38 0.0190(13) 0.0270(14) 0.0267(14) -0.0014(11) -0.0006(11) 0.0064(11)
C39 0.0226(14) 0.0276(14) 0.0252(14) -0.0028(11) 0.0019(11) 0.0083(11)
C40 0.0167(12) 0.0199(12) 0.0253(13) -0.0008(11) 0.0031(10) -0.0016(10)
C41 0.0151(12) 0.0138(11) 0.0240(13) 0.0003(10) 0.0016(10) -0.0023(9)
C42 0.0200(12) 0.0158(11) 0.0249(13) -0.0012(10) 0.0015(10) -0.0006(10)
C43 0.0232(13) 0.0172(12) 0.0244(13) 0.0027(10) 0.0022(11) 0.0027(10)
C44 0.0237(13) 0.0174(12) 0.0208(13) 0.0021(10) 0.0027(10) -0.0036(10)
C45 0.0221(13) 0.0201(13) 0.0239(14) -0.0023(11) 0.0040(11) 0.0003(11)
C46 0.0389(17) 0.0263(14) 0.0249(15) -0.0021(11) 0.0058(12) 0.0042(13)
C47 0.0184(12) 0.0191(12) 0.0257(14) -0.0008(11) -0.0010(10) -0.0062(10)
C48 0.0275(15) 0.0396(17) 0.0310(16) -0.0063(14) -0.0008(13) 0.0060(14)
C49 0.0343(17) 0.0392(18) 0.053(2) -0.0161(16) -0.0084(15) 0.0046(15)
C50 0.0256(15) 0.0362(16) 0.0286(16) 0.0054(13) 0.0008(12) 0.0053(13)
C51 0.0293(15) 0.0337(16) 0.0313(16) -0.0063(13) 0.0034(13) -0.0041(13)
C52 0.0165(12) 0.0154(11) 0.0238(13) -0.0009(10) -0.0001(10) 0.0015(10)

loop_
_atom_type_symbol
_atom_type_description
_atom_type_scat_dispersion_real
_atom_type_scat_dispersion_imag
_atom_type_scat_source
C C 0.0033 0.0016 'International Tables Vol C Tables 4.2.6.8 and 6.1.1.4'
H H 0.0000 0.0000 'International Tables Vol C Tables 4.2.6.8 and 6.1.1.4'
O O 0.0106 0.0060 'International Tables Vol C Tables 4.2.6.8 and 6.1.1.4'
F F 0.0171 0.0103 'International Tables Vol C Tables 4.2.6.8 and 6.1.1.4'
N N 0.0061 0.0033 'International Tables Vol C Tables 4.2.6.8 and 6.1.1.4'

loop_
_geom_angle_atom_site_label_1
_geom_angle_atom_site_label_2
_geom_angle_atom_site_label_3
_geom_angle
C11 O1 H1 109.5
C25 O2 C27 117.4(2)
C29 O3 H3 109.5
C44 O4 C46 116.3(2)
C2 C1 C29 176.9(3)
C1 C2 C3 173.1(3)
C8 C3 C4 116.5(2)
C8 C3 C2 124.0(2)
C4 C3 C2 119.4(2)
F2 C4 C5 119.1(2)
F2 C4 C3 118.9(2)
C5 C4 C3 122.0(2)
F1 C5 C4 119.3(2)
F1 C5 C6 119.1(2)
C4 C5 C6 121.6(2)
C7 C6 C5 116.7(2)
C7 C6 C9 123.3(2)
C5 C6 C9 120.0(2)
F3 C7 C8 118.9(2)
F3 C7 C6 119.3(2)
C8 C7 C6 121.8(2)
F4 C8 C7 119.0(2)
F4 C8 C3 119.7(2)
C7 C8 C3 121.4(2)
C10 C9 C6 175.2(3)
C9 C10 C11 176.7(3)
O1 C11 C10 109.8(2)
O1 C11 C15 110.63(19)
C10 C11 C15 110.1(2)
O1 C11 C12 113.3(2)
C10 C11 C12 109.5(2)
C15 C11 C12 103.30(19)
C13 C12 C11 106.3(2)
C13 C12 H12A 110.5
C11 C12 H12A 110.5
C13 C12 H12B 110.5
C11 C12 H12B 110.5
H12A C12 H12B 108.7
C14 C13 C12 104.5(2)
C14 C13 H13A 110.8
C12 C13 H13A 110.8
C14 C13 H13B 110.8
C12 C13 H13B 110.8
H13A C13 H13B 108.9
C18 C14 C13 119.2(2)
C18 C14 C15 112.7(2)
C13 C14 C15 103.7(2)
C18 C14 H14 106.8
C13 C14 H14 106.8
C15 C14 H14 106.8
C16 C15 C28 110.2(2)
C16 C15 C14 108.2(2)
C28 C15 C14 113.0(2)
C16 C15 C11 117.0(2)
C28 C15 C11 108.2(2)
C14 C15 C11 100.08(19)
C15 C16 C52 111.1(2)
C15 C16 H16A 109.4
C52 C16 H16A 109.4
C15 C16 H16B 109.4
C52 C16 H16B 109.4
H16A C16 H16B 108.0
C22 C17 C52 114.3(2)
C22 C17 C18 110.9(2)
C52 C17 C18 111.5(2)
C22 C17 H17 106.5
C52 C17 H17 106.5
C18 C17 H17 106.5
C14 C18 C19 113.0(2)
C14 C18 C17 109.1(2)
C19 C18 C17 109.4(2)
C14 C18 H18 108.4
C19 C18 H18 108.4
C17 C18 H18 108.4
C18 C19 C20 110.0(2)
C18 C19 H19A 109.7
C20 C19 H19A 109.7
C18 C19 H19B 109.7
C20 C19 H19B 109.7
H19A C19 H19B 108.2
C21 C20 C19 113.3(2)
C21 C20 H20A 108.9
C19 C20 H20A 108.9
C21 C20 H20B 108.9
C19 C20 H20B 108.9
H20A C20 H20B 107.7
C26 C21 C22 120.3(2)
C26 C21 C20 117.6(2)
C22 C21 C20 122.1(2)
C23 C22 C21 117.7(2)
C23 C22 C17 121.1(2)
C21 C22 C17 121.2(2)
C24 C23 C22 122.2(3)
C24 C23 H23 118.9
C22 C23 H23 118.9
C23 C24 C25 119.6(3)
C23 C24 H24 120.2
C25 C24 H24 120.2
O2 C25 C26 124.9(2)
O2 C25 C24 115.8(2)
C26 C25 C24 119.3(2)
C25 C26 C21 120.9(2)
C25 C26 H26 119.5
C21 C26 H26 119.5
O2 C27 H27A 109.5
O2 C27 H27B 109.5
H27A C27 H27B 109.5
O2 C27 H27C 109.5
H27A C27 H27C 109.5
H27B C27 H27C 109.5
C15 C28 H28A 109.5
C15 C28 H28B 109.5
H28A C28 H28B 109.5
C15 C28 H28C 109.5
H28A C28 H28C 109.5
H28B C28 H28C 109.5
O3 C29 C1 109.4(2)
O3 C29 C33 110.86(19)
C1 C29 C33 111.0(2)
O3 C29 C30 113.0(2)
C1 C29 C30 109.5(2)
C33 C29 C30 103.03(19)
C31 C30 C29 106.2(2)
C31 C30 H30A 110.5
C29 C30 H30A 110.5
C31 C30 H30B 110.5
C29 C30 H30B 110.5
H30A C30 H30B 108.7
C32 C31 C30 104.6(2)
C32 C31 H31A 110.8
C30 C31 H31A 110.8
C32 C31 H31B 110.8
C30 C31 H31B 110.8
H31A C31 H31B 108.9
C37 C32 C31 118.5(2)
C37 C32 C33 112.8(2)
C31 C32 C33 103.8(2)
C37 C32 H32 107.0
C31 C32 H32 107.0
C33 C32 H32 107.0
C34 C33 C47 110.3(2)
C34 C33 C32 108.3(2)
C47 C33 C32 113.2(2)
C34 C33 C29 117.1(2)
C47 C33 C29 107.7(2)
C32 C33 C29 100.15(19)
C33 C34 C35 111.1(2)
C33 C34 H34A 109.4
C35 C34 H34A 109.4
C33 C34 H34B 109.4
C35 C34 H34B 109.4
H34A C34 H34B 108.0
C34 C35 C36 112.4(2)
C34 C35 H35A 109.1
C36 C35 H35A 109.1
C34 C35 H35B 109.1
C36 C35 H35B 109.1
H35A C35 H35B 107.9
C41 C36 C37 111.0(2)
C41 C36 C35 114.1(2)
C37 C36 C35 111.6(2)
C41 C36 H36 106.5
C37 C36 H36 106.5
C35 C36 H36 106.5
C32 C37 C38 113.3(2)
C32 C37 C36 108.7(2)
C38 C37 C36 109.3(2)
C32 C37 H37 108.5
C38 C37 H37 108.5
C36 C37 H37 108.5
C37 C38 C39 110.0(2)
C37 C38 H38A 109.7
C39 C38 H38A 109.7
C37 C38 H38B 109.7
C39 C38 H38B 109.7
H38A C38 H38B 108.2
C40 C39 C38 113.0(2)
C40 C39 H39A 109.0
C38 C39 H39A 109.0
C40 C39 H39B 109.0
C38 C39 H39B 109.0
H39A C39 H39B 107.8
C41 C40 C45 119.9(2)
C41 C40 C39 122.9(2)
C45 C40 C39 117.2(2)
C42 C41 C40 118.0(2)
C42 C41 C36 121.4(2)
C40 C41 C36 120.6(2)
C43 C42 C41 122.0(2)
C43 C42 H42 119.0
C41 C42 H42 119.0
C42 C43 C44 119.7(2)
C42 C43 H43 120.2
C44 C43 H43 120.2
O4 C44 C45 124.7(2)
O4 C44 C43 115.9(2)
C45 C44 C43 119.4(2)
C44 C45 C40 121.0(2)
C44 C45 H45 119.5
C40 C45 H45 119.5
O4 C46 H46A 109.5
O4 C46 H46B 109.5
H46A C46 H46B 109.5
O4 C46 H46C 109.5
H46A C46 H46C 109.5
H46B C46 H46C 109.5
C33 C47 H47A 109.5
C33 C47 H47B 109.5
H47A C47 H47B 109.5
C33 C47 H47C 109.5
H47A C47 H47C 109.5
H47B C47 H47C 109.5
N1 C48 C49 178.1(4)
C48 C49 H49A 109.5
C48 C49 H49B 109.5
H49A C49 H49B 109.5
C48 C49 H49C 109.5
H49A C49 H49C 109.5
H49B C49 H49C 109.5
N2 C50 C51 179.4(4)
C50 C51 H51A 109.5
C50 C51 H51B 109.5
H51A C51 H51B 109.5
C50 C51 H51C 109.5
H51A C51 H51C 109.5
H51B C51 H51C 109.5
C17 C52 C16 112.3(2)
C17 C52 H52A 109.1
C16 C52 H52A 109.1
C17 C52 H52B 109.1
C16 C52 H52B 109.1
H52A C52 H52B 107.9

loop_
_geom_bond_atom_site_label_1
_geom_bond_atom_site_label_2
_geom_bond_distance
O1 C11 1.424(3)
O1 H1 0.8400
O2 C25 1.367(3)
O2 C27 1.439(3)
O3 C29 1.425(3)
O3 H3 0.8400
O4 C44 1.371(3)
O4 C46 1.428(3)
F1 C5 1.348(3)
F2 C4 1.350(3)
F3 C7 1.342(3)
F4 C8 1.338(3)
N1 C48 1.137(4)
N2 C50 1.125(4)
C1 C2 1.199(3)
C1 C29 1.478(3)
C2 C3 1.422(3)
C3 C8 1.393(3)
C3 C4 1.398(3)
C4 C5 1.367(4)
C5 C6 1.398(3)
C6 C7 1.387(3)
C6 C9 1.422(3)
C7 C8 1.383(4)
C9 C10 1.202(3)
C10 C11 1.475(3)
C11 C15 1.553(3)
C11 C12 1.560(3)
C12 C13 1.549(4)
C12 H12A 0.9900
C12 H12B 0.9900
C13 C14 1.536(3)
C13 H13A 0.9900
C13 H13B 0.9900
C14 C18 1.518(4)
C14 C15 1.549(3)
C14 H14 1.0000
C15 C16 1.531(3)
C15 C28 1.534(3)
C16 C52 1.540(3)
C16 H16A 0.9900
C16 H16B 0.9900
C17 C22 1.531(4)
C17 C52 1.540(3)
C17 C18 1.542(3)
C17 H17 1.0000
C18 C19 1.524(4)
C18 H18 1.0000
C19 C20 1.524(4)
C19 H19A 0.9900
C19 H19B 0.9900
C20 C21 1.519(4)
C20 H20A 0.9900
C20 H20B 0.9900
C21 C26 1.397(4)
C21 C22 1.402(4)
C22 C23 1.399(4)
C23 C24 1.386(4)
C23 H23 0.9500
C24 C25 1.393(4)
C24 H24 0.9500
C25 C26 1.389(4)
C26 H26 0.9500
C27 H27A 0.9800
C27 H27B 0.9800
C27 H27C 0.9800
C28 H28A 0.9800
C28 H28B 0.9800
C28 H28C 0.9800
C29 C33 1.559(4)
C29 C30 1.568(4)
C30 C31 1.548(4)
C30 H30A 0.9900
C30 H30B 0.9900
C31 C32 1.537(4)
C31 H31A 0.9900
C31 H31B 0.9900
C32 C37 1.523(3)
C32 C33 1.544(3)
C32 H32 1.0000
C33 C34 1.527(3)
C33 C47 1.542(3)
C34 C35 1.541(4)
C34 H34A 0.9900
C34 H34B 0.9900
C35 C36 1.544(3)
C35 H35A 0.9900
C35 H35B 0.9900
C36 C41 1.535(4)
C36 C37 1.541(3)
C36 H36 1.0000
C37 C38 1.523(4)
C37 H37 1.0000
C38 C39 1.528(4)
C38 H38A 0.9900
C38 H38B 0.9900
C39 C40 1.514(4)
C39 H39A 0.9900
C39 H39B 0.9900
C40 C41 1.400(4)
C40 C45 1.406(4)
C41 C42 1.397(4)
C42 C43 1.388(4)
C42 H42 0.9500
C43 C44 1.392(4)
C43 H43 0.9500
C44 C45 1.384(4)
C45 H45 0.9500
C46 H46A 0.9800
C46 H46B 0.9800
C46 H46C 0.9800
C47 H47A 0.9800
C47 H47B 0.9800
C47 H47C 0.9800
C48 C49 1.443(4)
C49 H49A 0.9800
C49 H49B 0.9800
C49 H49C 0.9800
C50 C51 1.461(4)
C51 H51A 0.9800
C51 H51B 0.9800
C51 H51C 0.9800
C52 H52A 0.9900
C52 H52B 0.9900
